data_7159022
loop_
_publ_author_name
'Achari, Anushree'
'Chatterjee, Sourav'
'Dey, Sudip'
'Kundu, Tapas K.'
'Jaisankar, Parasuraman'

_publ_section_title
;
 Catecholase-catalyzed synthesis of wedelolactone, a natural coumestan and
 its analogs.
;
_journal_issue 1
_journal_name_full 'Organic &amp; biomolecular chemistry'
_journal_page_first 89
_journal_page_last 92
_journal_paper_doi 10.1039/d2ob02081e
_journal_volume 21
_journal_year 2022
_chemical_formula_moiety 'C15 H8 O5'
_chemical_formula_sum 'C15 H8 O5'
_chemical_formula_weight 268.23
_chemical_name_systematic SCTK02
_space_group_crystal_system monoclinic
_space_group_IT_number 14
_space_group_name_Hall '-P 2yn'
_space_group_name_H-M_alt 'P 1 21/n 1'
_symmetry_Int_Tables_number 14
_audit_creation_date 2019-04-02
_audit_creation_method
;
Olex2 1.2
(compiled 2018.05.29 svn.r3508 for OlexSys, GUI svn.r5506)
;
_audit_update_record
;
2019-12-12 deposited with the CCDC.	2022-12-02 downloaded from the CCDC.
;
_cell_angle_alpha 90
_cell_angle_beta 97.880(5)
_cell_angle_gamma 90
_cell_formula_units_Z 4
_cell_length_a 8.1252(9)
_cell_length_b 6.7892(8)
_cell_length_c 20.442(2)
_cell_measurement_reflns_used 8798
_cell_measurement_temperature 298
_cell_measurement_theta_max 27.45
_cell_measurement_theta_min 2.53
_cell_volume 1117.0(2)
_computing_cell_refinement 'SAINT v7.34A (Bruker, 200?)'
_computing_data_reduction 'SAINT v7.34A (Bruker, 200?)'
_computing_molecular_graphics 'Olex2 (Dolomanov et al., 2009)'
_computing_publication_material 'Olex2 (Dolomanov et al., 2009)'
_computing_structure_refinement 'olex2.refine (Bourhis et al., 2015)'
_computing_structure_solution 'SHELXS-97 (Sheldrick, 1990)'
_diffrn_ambient_temperature 298
_diffrn_measured_fraction_theta_full 0.9868
_diffrn_measured_fraction_theta_max 0.9868
_diffrn_measurement_device_type 'CCD area detector'
_diffrn_measurement_method 'phi and omega scans'
_diffrn_radiation_monochromator graphite
_diffrn_radiation_type 'Mo K\a'
_diffrn_radiation_wavelength 0.71073
_diffrn_reflns_av_R_equivalents 0.0438
_diffrn_reflns_av_unetI/netI 0.0280
_diffrn_reflns_limit_h_max 8
_diffrn_reflns_limit_h_min -10
_diffrn_reflns_limit_k_max 8
_diffrn_reflns_limit_k_min -8
_diffrn_reflns_limit_l_max 26
_diffrn_reflns_limit_l_min -26
_diffrn_reflns_number 13141
_diffrn_reflns_theta_full 27.5032
_diffrn_reflns_theta_max 27.50
_diffrn_reflns_theta_min 2.01
_exptl_absorpt_coefficient_mu 0.122
_exptl_absorpt_correction_T_max 1
_exptl_absorpt_correction_T_min 0.873537
_exptl_absorpt_correction_type multi-scan
_exptl_absorpt_process_details
'SADABS-2004/1 (Bruker,2004) was used for absorption correction. R(int) was 0.1001 before and 0.0609 after correction. The Ratio of minimum to maximum transmission is 0.8735. The \l/2 correction factor is 0.0015.'
_exptl_crystal_colour 'clear light yellow'
_exptl_crystal_colour_lustre clear
_exptl_crystal_colour_modifier light
_exptl_crystal_colour_primary yellow
_exptl_crystal_density_diffrn 1.5948
_exptl_crystal_density_method 'not measured'
_exptl_crystal_description block
_exptl_crystal_F_000 552.3781
_exptl_crystal_recrystallization_method 'Re-crystallisation from solvent: Methanol'
_exptl_crystal_size_max 0.5
_exptl_crystal_size_mid 0.5
_exptl_crystal_size_min 0.4
_refine_diff_density_max 0.3069
_refine_diff_density_min -0.2068
_refine_diff_density_rms 0.0629
_refine_ls_d_res_high 0.7695
_refine_ls_d_res_low 10.1247
_refine_ls_goodness_of_fit_ref 1.0913
_refine_ls_hydrogen_treatment constr
_refine_ls_matrix_type full
_refine_ls_number_constraints 16
_refine_ls_number_parameters 183
_refine_ls_number_reflns 2535
_refine_ls_number_restraints 0
_refine_ls_restrained_S_all 1.0913
_refine_ls_R_factor_all 0.0466
_refine_ls_R_factor_gt 0.0417
_refine_ls_shift/su_max 0.0000
_refine_ls_shift/su_mean 0.0000
_refine_ls_structure_factor_coef Fsqd
_refine_ls_weighting_details 'w=1/[\s^2^(Fo^2^)+(0.0666P)^2^+0.3059P] where P=(Fo^2^+2Fc^2^)/3'
_refine_ls_weighting_scheme calc
_refine_ls_wR_factor_gt 0.1127
_refine_ls_wR_factor_ref 0.1225
_reflns_Friedel_coverage 0.0
_reflns_limit_h_max 9
_reflns_limit_h_min -10
_reflns_limit_k_max 8
_reflns_limit_k_min 0
_reflns_limit_l_max 26
_reflns_limit_l_min -8
_reflns_number_gt 2231
_reflns_number_total 2535
_reflns_threshold_expression I>=2u(I)
_cod_data_source_file d2ob02081e2.cif
_cod_data_source_block PJ_CSC14_Jul14_0m
_cod_depositor_comments 'Adding full bibliography for 7159022.cif.'
_cod_original_sg_symbol_Hall '-P 2ybc (x-z,y,z)'
_cod_database_code 7159022
_olex2_refinement_description
;
1. Fixed Uiso
 At 1.2 times of:
  All C(H) groups
 At 1.5 times of:
  All O(H) groups
2.a Aromatic/amide H refined with riding coordinates:
 C14(H14), C5(H5), C11(H11), C2(H2), C3(H3), C4(H4)
2.b Idealised tetrahedral OH refined as rotating group:
 O4(H4a), O5(H5a)
;
_olex2_submission_special_instructions 'No special instructions were received'

loop_
_space_group_symop_id
_space_group_symop_operation_xyz
1 x,y,z
2 -x+1/2,y+1/2,-z+1/2
3 -x,-y,-z
4 x-1/2,-y-1/2,z-1/2

loop_
_atom_site_label
_atom_site_type_symbol
_atom_site_fract_x
_atom_site_fract_y
_atom_site_fract_z
_atom_site_U_iso_or_equiv
_atom_site_adp_type
_atom_site_occupancy
_atom_site_refinement_flags_posn
C14 C 0.86909(17) 0.81590(19) 1.07319(6) 0.0316(3) Uani 1.000000 .
H14 H 0.92066(17) 0.91213(19) 1.05078(6) 0.0380(3) Uiso 1.000000 R
C8 C 0.79383(16) 0.5652(2) 0.97494(6) 0.0305(3) Uani 1.000000 .
C7 C 0.85051(17) 0.6330(2) 0.91542(6) 0.0328(3) Uani 1.000000 .
C13 C 0.85349(16) 0.83802(19) 1.13946(6) 0.0307(3) Uani 1.000000 .
C6 C 0.71946(17) 0.3441(2) 0.86088(6) 0.0339(3) Uani 1.000000 .
C1 C 0.67402(17) 0.2662(2) 0.91928(6) 0.0323(3) Uani 1.000000 .
C12 C 0.77665(16) 0.69100(19) 1.17396(6) 0.0306(3) Uani 1.000000 .
C9 C 0.71355(16) 0.3888(2) 0.97592(6) 0.0314(3) Uani 1.000000 .
C5 C 0.67786(19) 0.2485(2) 0.80108(7) 0.0426(4) Uani 1.000000 .
H5 H 0.70720(19) 0.3017(2) 0.76238(7) 0.0511(4) Uiso 1.000000 R
C15 C 0.80535(16) 0.64532(19) 1.04096(6) 0.0298(3) Uani 1.000000 .
C11 C 0.71200(17) 0.5222(2) 1.14235(6) 0.0331(3) Uani 1.000000 .
H11 H 0.66044(17) 0.4253(2) 1.16445(6) 0.0397(4) Uiso 1.000000 R
C10 C 0.72813(17) 0.50544(19) 1.07611(6) 0.0311(3) Uani 1.000000 .
C2 C 0.5909(2) 0.0860(2) 0.91697(7) 0.0412(3) Uani 1.000000 .
H2 H 0.5629(2) 0.0302(2) 0.95551(7) 0.0495(4) Uiso 1.000000 R
C3 C 0.55057(19) -0.0091(2) 0.85749(8) 0.0450(4) Uani 1.000000 .
H3 H 0.49508(19) -0.1292(2) 0.85592(8) 0.0540(5) Uiso 1.000000 R
C4 C 0.59221(19) 0.0731(2) 0.79993(7) 0.0442(4) Uani 1.000000 .
H4 H 0.56187(19) 0.0090(2) 0.75990(7) 0.0531(4) Uiso 1.000000 R
O4 O 0.90875(14) 1.00079(15) 1.17561(5) 0.0411(3) Uani 1.000000 .
H4a H 0.960(2) 1.0728(14) 1.1532(3) 0.0616(4) Uiso 1.000000 GR
O1 O 0.67088(13) 0.34582(14) 1.03634(4) 0.0359(3) Uani 1.000000 .
O5 O 0.76977(14) 0.72623(15) 1.23910(4) 0.0389(3) Uani 1.000000 .
H5a H 0.721(2) 0.6354(15) 1.2546(2) 0.0584(4) Uiso 1.000000 GR
O3 O 0.93313(15) 0.77875(16) 0.90950(5) 0.0450(3) Uani 1.000000 .
O2 O 0.80510(13) 0.52045(15) 0.85992(5) 0.0397(3) Uani 1.000000 .

loop_
_atom_site_aniso_label
_atom_site_aniso_U_11
_atom_site_aniso_U_22
_atom_site_aniso_U_33
_atom_site_aniso_U_12
_atom_site_aniso_U_13
_atom_site_aniso_U_23
C14 0.0381(7) 0.0307(6) 0.0280(6) -0.0044(5) 0.0112(5) -0.0002(5)
C8 0.0357(6) 0.0318(6) 0.0250(6) -0.0027(5) 0.0078(5) -0.0015(5)
C7 0.0378(7) 0.0348(7) 0.0271(6) -0.0036(5) 0.0097(5) -0.0017(5)
C13 0.0350(6) 0.0300(6) 0.0283(6) -0.0022(5) 0.0086(5) -0.0036(5)
C6 0.0345(7) 0.0385(7) 0.0296(7) -0.0036(5) 0.0081(5) -0.0037(5)
C1 0.0351(6) 0.0347(7) 0.0280(6) -0.0026(5) 0.0071(5) -0.0036(5)
C12 0.0368(7) 0.0326(6) 0.0232(6) 0.0019(5) 0.0072(5) 0.0005(5)
C9 0.0365(7) 0.0339(7) 0.0250(6) -0.0030(5) 0.0088(5) -0.0001(5)
C5 0.0468(8) 0.0538(9) 0.0287(7) -0.0064(7) 0.0107(6) -0.0072(6)
C15 0.0345(6) 0.0320(6) 0.0242(6) -0.0008(5) 0.0085(5) 0.0001(5)
C11 0.0435(7) 0.0316(6) 0.0254(6) -0.0043(5) 0.0094(5) 0.0028(5)
C10 0.0385(7) 0.0287(6) 0.0267(6) -0.0035(5) 0.0066(5) -0.0015(5)
C2 0.0491(8) 0.0403(8) 0.0360(7) -0.0096(6) 0.0119(6) -0.0036(6)
C3 0.0489(9) 0.0407(8) 0.0462(8) -0.0111(7) 0.0091(7) -0.0120(6)
C4 0.0439(8) 0.0522(9) 0.0370(7) -0.0053(7) 0.0071(6) -0.0171(7)
O4 0.0575(6) 0.0366(5) 0.0326(5) -0.0143(4) 0.0185(4) -0.0092(4)
O1 0.0501(6) 0.0339(5) 0.0254(5) -0.0102(4) 0.0106(4) -0.0021(4)
O5 0.0553(6) 0.0406(6) 0.0226(5) -0.0070(4) 0.0115(4) -0.0018(4)
O3 0.0602(7) 0.0404(6) 0.0378(6) -0.0161(5) 0.0193(5) -0.0013(4)
O2 0.0529(6) 0.0418(6) 0.0266(5) -0.0119(5) 0.0132(4) -0.0029(4)

loop_
_atom_type_symbol
_atom_type_scat_dispersion_real
_atom_type_scat_dispersion_imag
_atom_type_scat_Cromer_Mann_a1
_atom_type_scat_Cromer_Mann_a2
_atom_type_scat_Cromer_Mann_a3
_atom_type_scat_Cromer_Mann_a4
_atom_type_scat_Cromer_Mann_b1
_atom_type_scat_Cromer_Mann_b2
_atom_type_scat_Cromer_Mann_b3
_atom_type_scat_Cromer_Mann_b4
_atom_type_scat_Cromer_Mann_c
_atom_type_scat_source
_atom_type_scat_dispersion_source
H 0.00000 0.00000 0.49300 0.32291 0.14019 0.04081 10.51090 26.12570 3.14236 57.79970 0.0030380000826 'International Tables Volume C Table 6.1.1.4 (pp. 500-502)' 'Henke, Gullikson and Davis, At. Data and Nucl. Data Tables, 1993, 54, 2'
C 0.00347 0.00161 2.31000 1.02000 1.58860 0.86500 20.84390 10.20750 0.56870 51.65120 0.215599998832 'International Tables Volume C Table 6.1.1.4 (pp. 500-502)' 'Henke, Gullikson and Davis, At. Data and Nucl. Data Tables, 1993, 54, 2'
O 0.01158 0.00611 3.04850 2.28680 1.54630 0.86700 13.27710 5.70110 0.32390 32.90890 0.250800013542 'International Tables Volume C Table 6.1.1.4 (pp. 500-502)' 'Henke, Gullikson and Davis, At. Data and Nucl. Data Tables, 1993, 54, 2'

loop_
_geom_angle_atom_site_label_1
_geom_angle_atom_site_label_2
_geom_angle_atom_site_label_3
_geom_angle
_geom_angle_site_symmetry_1
_geom_angle_site_symmetry_3
_geom_angle_publ_flag
C15 C14 C13 118.25(12) . . ?
C9 C8 C7 120.24(11) . . ?
C15 C8 C7 133.12(12) . . ?
C15 C8 C9 106.62(11) . . ?
O3 C7 C8 126.42(12) . . ?
O2 C7 C8 116.11(11) . . ?
O2 C7 O3 117.46(11) . . ?
C12 C13 C14 121.08(12) . . ?
O4 C13 C14 123.18(12) . . ?
O4 C13 C12 115.74(11) . . ?
C5 C6 C1 120.97(13) . . ?
O2 C6 C1 121.99(12) . . ?
O2 C6 C5 117.04(12) . . ?
C9 C1 C6 114.53(12) . . ?
C2 C1 C6 119.02(12) . . ?
C2 C1 C9 126.40(13) . . ?
C11 C12 C13 121.10(11) . . ?
O5 C12 C13 116.32(11) . . ?
O5 C12 C11 122.59(12) . . ?
C1 C9 C8 123.69(12) . . ?
O1 C9 C8 112.57(11) . . ?
O1 C9 C1 123.71(12) . . ?
C4 C5 C6 118.81(14) . . ?
C8 C15 C14 136.43(12) . . ?
C10 C15 C14 119.13(11) . . ?
C10 C15 C8 104.43(11) . . ?
C10 C11 C12 116.42(12) . . ?
C11 C10 C15 124.02(12) . . ?
O1 C10 C15 111.53(11) . . ?
O1 C10 C11 124.44(11) . . ?
C3 C2 C1 119.81(14) . . ?
C4 C3 C2 120.32(14) . . ?
C3 C4 C5 121.03(13) . . ?
C10 O1 C9 104.85(10) . . ?
C6 O2 C7 123.12(10) . . ?

loop_
_geom_bond_atom_site_label_1
_geom_bond_atom_site_label_2
_geom_bond_distance
_geom_bond_site_symmetry_2
_geom_bond_publ_flag
C14 C13 1.3861(17) . ?
C14 C15 1.3964(18) . ?
C8 C7 1.4346(17) . ?
C8 C9 1.3650(18) . ?
C8 C15 1.4463(17) . ?
C7 O3 1.2109(17) . ?
C7 O2 1.3758(16) . ?
C13 C12 1.4157(18) . ?
C13 O4 1.3703(15) . ?
C6 C1 1.4007(19) . ?
C6 C5 1.3845(19) . ?
C6 O2 1.3861(16) . ?
C1 C9 1.4265(18) . ?
C1 C2 1.395(2) . ?
C12 C11 1.3832(18) . ?
C12 O5 1.3616(15) . ?
C9 O1 1.3595(15) . ?
C5 C4 1.378(2) . ?
C15 C10 1.3912(18) . ?
C11 C10 1.3829(17) . ?
C10 O1 1.3958(15) . ?
C2 C3 1.376(2) . ?
C3 C4 1.386(2) . ?
